data_1560513
loop_
_publ_author_name
'Wang, Xiu-Li'
'Wu, Xiao-Mei'
'Liu, Guo-Cheng'
'Li, Qiao-Min'
'Lin, Hong-Yan'
'Wang, Xiang'

_publ_section_title
;
 Four thiophene-pyridyl-amide-based Zn II /Cd II coordination polymers:
 Assembly, structures, photocatalytic properties and fluorescent
 recognition for Fe 3+
;
_journal_name_full 'Journal of Solid State Chemistry'
_journal_page_first 51
_journal_page_last 57
_journal_paper_doi 10.1016/j.jssc.2017.02.018
_journal_volume 249
_journal_year 2017
_chemical_formula_sum 'C25 H18 N4 O6 S Zn'
_chemical_formula_weight 567.86
_space_group_crystal_system triclinic
_space_group_IT_number 2
_space_group_name_Hall '-P 1'
_space_group_name_H-M_alt 'P -1'
_atom_sites_solution_hydrogens geom
_cell_angle_alpha 106.3420(10)
_cell_angle_beta 99.4760(10)
_cell_angle_gamma 96.5110(10)
_cell_formula_units_Z 2
_cell_length_a 9.8024(7)
_cell_length_b 10.0581(11)
_cell_length_c 12.5840(9)
_cell_measurement_reflns_used 5638
_cell_measurement_temperature 296(2)
_cell_measurement_theta_max 28.525
_cell_measurement_theta_min 2.137
_cell_volume 1157.49(17)
_computing_structure_refinement 'SHELXL-2014/7 (Sheldrick, 2014)'
_diffrn_ambient_temperature 296(2)
_diffrn_measured_fraction_theta_full 0.999
_diffrn_measured_fraction_theta_max 0.987
_diffrn_measurement_device_type 'CCD area detector'
_diffrn_measurement_method 'phi and omega scans'
_diffrn_radiation_type MoK\a
_diffrn_radiation_wavelength 0.71073
_diffrn_reflns_av_R_equivalents 0.0119
_diffrn_reflns_av_unetI/netI 0.0204
_diffrn_reflns_Laue_measured_fraction_full 0.999
_diffrn_reflns_Laue_measured_fraction_max 0.987
_diffrn_reflns_limit_h_max 13
_diffrn_reflns_limit_h_min -12
_diffrn_reflns_limit_k_max 13
_diffrn_reflns_limit_k_min -13
_diffrn_reflns_limit_l_max 12
_diffrn_reflns_limit_l_min -16
_diffrn_reflns_number 8695
_diffrn_reflns_point_group_measured_fraction_full 0.999
_diffrn_reflns_point_group_measured_fraction_max 0.987
_diffrn_reflns_theta_full 25.242
_diffrn_reflns_theta_max 28.525
_diffrn_reflns_theta_min 2.137
_exptl_absorpt_coefficient_mu 1.203
_exptl_absorpt_correction_T_max 0.840
_exptl_absorpt_correction_T_min 0.822
_exptl_absorpt_correction_type multi-scan
_exptl_absorpt_process_details SADABS
_exptl_crystal_colour colorless
_exptl_crystal_density_diffrn 1.629
_exptl_crystal_description block
_exptl_crystal_F_000 580
_exptl_crystal_size_max 0.170
_exptl_crystal_size_mid 0.160
_exptl_crystal_size_min 0.150
_exptl_transmission_factor_max 0.840
_exptl_transmission_factor_min 0.822
_refine_diff_density_max 0.396
_refine_diff_density_min -0.324
_refine_diff_density_rms 0.056
_refine_ls_extinction_coef .
_refine_ls_extinction_method none
_refine_ls_goodness_of_fit_ref 1.000
_refine_ls_hydrogen_treatment constr
_refine_ls_matrix_type full
_refine_ls_number_parameters 334
_refine_ls_number_reflns 5798
_refine_ls_number_restraints 0
_refine_ls_restrained_S_all 1.000
_refine_ls_R_factor_all 0.0351
_refine_ls_R_factor_gt 0.0311
_refine_ls_shift/su_max 0.001
_refine_ls_shift/su_mean 0.000
_refine_ls_structure_factor_coef Fsqd
_refine_ls_weighting_details 'w=1/[\s^2^(Fo^2^)+(0.0374P)^2^+0.9075P] where P=(Fo^2^+2Fc^2^)/3'
_refine_ls_weighting_scheme calc
_refine_ls_wR_factor_gt 0.0792
_refine_ls_wR_factor_ref 0.0816
_reflns_Friedel_coverage 0.000
_reflns_Friedel_fraction_full .
_reflns_Friedel_fraction_max .
_reflns_number_gt 5249
_reflns_number_total 5798
_reflns_threshold_expression 'I > 2\s(I)'
_cod_data_source_file JSSC-2017-249-51.cif
_cod_data_source_block 2
_cod_depositor_comments
;
The following automatic conversions were performed:

data item '_exptl_absorpt_correction_type' value 'Multi-scan' was
changed to 'multi-scan' in accordance with the built-in table derived
from the CIF Core dictionary named 'cif_core.dic' version 2.4.5 last
updated on 2014-11-21.

Automatic conversion script
Id: cif_fix_values 8369 2020-08-20 11:38:08Z andrius 
;
_cod_database_code 1560513
_shelx_space_group_comment
;
The symmetry employed for this shelxl refinement is uniquely defined
by the following loop, which should always be used as a source of
symmetry information in preference to the above space-group names.
They are only intended as comments.
;
_shelx_estimated_absorpt_t_min 0.822
_shelx_estimated_absorpt_t_max 0.840

loop_
_space_group_symop_operation_xyz
'x, y, z'
'-x, -y, -z'

loop_
_atom_site_label
_atom_site_type_symbol
_atom_site_fract_x
_atom_site_fract_y
_atom_site_fract_z
_atom_site_U_iso_or_equiv
_atom_site_adp_type
_atom_site_occupancy
_atom_site_site_symmetry_order
_atom_site_calc_flag
_atom_site_refinement_flags_posn
_atom_site_refinement_flags_adp
_atom_site_refinement_flags_occupancy
_atom_site_disorder_assembly
_atom_site_disorder_group
Zn1 Zn 0.27760(2) 0.36409(2) 0.79927(2) 0.02562(7) Uani 1 1 d . . . . .
S1 S -0.45504(5) -0.16688(6) 0.40740(4) 0.03863(12) Uani 1 1 d . . . . .
N1 N 0.13560(16) 0.30875(16) 0.64901(13) 0.0310(3) Uani 1 1 d . . . . .
O1 O 0.40748(14) 0.53600(13) 0.81429(13) 0.0368(3) Uani 1 1 d . . . . .
C1 C 0.34230(19) 0.64038(17) 0.81715(15) 0.0286(3) Uani 1 1 d . . . . .
O2 O 0.21396(16) 0.63008(15) 0.80321(17) 0.0500(4) Uani 1 1 d . . . . .
C2 C 0.43159(18) 0.78113(16) 0.83811(14) 0.0240(3) Uani 1 1 d . . . . .
N2 N -0.18731(18) 0.05147(19) 0.50693(15) 0.0392(4) Uani 1 1 d . . . . .
H2A H -0.2297 0.0130 0.4375 0.047 Uiso 1 1 calc R U . . .
N3 N -0.67917(17) -0.39839(18) 0.23559(14) 0.0346(3) Uani 1 1 d . . . . .
H3B H -0.6207 -0.3356 0.2246 0.042 Uiso 1 1 calc R U . . .
O3 O 0.24694(16) 1.10907(16) 0.76645(15) 0.0477(4) Uani 1 1 d . . . . .
C3 C 0.57609(19) 0.80515(18) 0.87676(15) 0.0287(3) Uani 1 1 d . . . . .
H3A H 0.6199 0.7316 0.8883 0.034 Uiso 1 1 calc R U . . .
O4 O 0.43949(14) 1.26303(12) 0.84704(12) 0.0322(3) Uani 1 1 d . . . . .
N4 N -0.80867(15) -0.60609(15) -0.05962(13) 0.0275(3) Uani 1 1 d . . . . .
C4 C 0.65678(19) 0.93649(18) 0.89865(16) 0.0297(4) Uani 1 1 d . . . . .
C5 C 0.58951(18) 1.04517(17) 0.87954(15) 0.0280(3) Uani 1 1 d . . . . .
H5A H 0.6418 1.1337 0.8936 0.034 Uiso 1 1 calc R U . . .
O5 O -0.1867(2) 0.0470(2) 0.68631(14) 0.0726(7) Uani 1 1 d . . . . .
O6 O -0.7575(2) -0.4747(3) 0.37137(16) 0.0850(8) Uani 1 1 d . . . . .
C6 C 0.44510(18) 1.02273(16) 0.83973(14) 0.0246(3) Uani 1 1 d . . . . .
C7 C 0.36624(18) 0.89079(17) 0.82049(14) 0.0251(3) Uani 1 1 d . . . . .
H7A H 0.2694 0.8761 0.7957 0.030 Uiso 1 1 calc R U . . .
C8 C 0.3721(2) 1.13757(18) 0.81715(15) 0.0289(3) Uani 1 1 d . . . . .
C9 C 0.8130(2) 0.9620(2) 0.9414(2) 0.0503(6) Uani 1 1 d . . . . .
H9A H 0.8505 1.0581 0.9515 0.076 Uiso 1 1 calc R U . . .
H9B H 0.8330 0.9430 1.0124 0.076 Uiso 1 1 calc R U . . .
H9C H 0.8551 0.9011 0.8874 0.076 Uiso 1 1 calc R U . . .
C10 C 0.1474(2) 0.3723(2) 0.57031(19) 0.0446(5) Uani 1 1 d . . . . .
H10A H 0.2220 0.4451 0.5845 0.054 Uiso 1 1 calc R U . . .
C11 C 0.0524(3) 0.3331(3) 0.4686(2) 0.0633(8) Uani 1 1 d . . . . .
H11A H 0.0640 0.3778 0.4145 0.076 Uiso 1 1 calc R U . . .
C12 C -0.0599(3) 0.2271(3) 0.4478(2) 0.0593(7) Uani 1 1 d . . . . .
H12A H -0.1251 0.1997 0.3798 0.071 Uiso 1 1 calc R U . . .
C13 C -0.0745(2) 0.1619(2) 0.52927(17) 0.0354(4) Uani 1 1 d . . . . .
C14 C 0.0271(2) 0.20422(19) 0.62831(16) 0.0319(4) Uani 1 1 d . . . . .
H14A H 0.0199 0.1585 0.6825 0.038 Uiso 1 1 calc R U . . .
C15 C -0.2353(2) 0.0002(2) 0.58569(18) 0.0417(5) Uani 1 1 d . . . . .
C16 C -0.3543(2) -0.1189(2) 0.54128(17) 0.0390(4) Uani 1 1 d . . . . .
C17 C -0.3984(3) -0.2033(3) 0.6005(2) 0.0636(8) Uani 1 1 d . . . . .
H17A H -0.3567 -0.1934 0.6749 0.076 Uiso 1 1 calc R U . . .
C18 C -0.5136(3) -0.3071(3) 0.5375(2) 0.0670(9) Uani 1 1 d . . . . .
H18A H -0.5565 -0.3730 0.5659 0.080 Uiso 1 1 calc R U . . .
C19 C -0.5565(2) -0.3016(2) 0.43032(18) 0.0411(5) Uani 1 1 d . . . . .
C20 C -0.6740(2) -0.3993(2) 0.34392(18) 0.0421(5) Uani 1 1 d . . . . .
C21 C -0.77236(18) -0.49182(18) 0.14020(16) 0.0282(3) Uani 1 1 d . . . . .
C22 C -0.73039(18) -0.51697(18) 0.03667(15) 0.0276(3) Uani 1 1 d . . . . .
H22A H -0.6442 -0.4697 0.0345 0.033 Uiso 1 1 calc R U . . .
C23 C -0.90388(19) -0.5599(2) 0.14235(17) 0.0325(4) Uani 1 1 d . . . . .
H23A H -0.9369 -0.5438 0.2093 0.039 Uiso 1 1 calc R U . . .
C24 C -0.98348(19) -0.65184(19) 0.04232(18) 0.0343(4) Uani 1 1 d . . . . .
H24A H -1.0711 -0.6989 0.0415 0.041 Uiso 1 1 calc R U . . .
C25 C -0.93373(19) -0.67412(19) -0.05625(17) 0.0321(4) Uani 1 1 d . . . . .
H25A H -0.9880 -0.7380 -0.1225 0.039 Uiso 1 1 calc R U . . .

loop_
_atom_site_aniso_label
_atom_site_aniso_U_11
_atom_site_aniso_U_22
_atom_site_aniso_U_33
_atom_site_aniso_U_23
_atom_site_aniso_U_13
_atom_site_aniso_U_12
Zn1 0.02268(10) 0.02025(10) 0.03365(12) 0.01010(8) 0.00332(8) 0.00134(7)
S1 0.0344(2) 0.0431(3) 0.0337(2) 0.0126(2) 0.00232(19) -0.0078(2)
N1 0.0302(8) 0.0260(7) 0.0349(8) 0.0101(6) 0.0019(6) 0.0012(6)
O1 0.0343(7) 0.0189(6) 0.0588(9) 0.0165(6) 0.0076(6) 0.0017(5)
C1 0.0333(9) 0.0190(7) 0.0345(9) 0.0095(6) 0.0097(7) 0.0014(6)
O2 0.0316(7) 0.0305(7) 0.0894(13) 0.0188(8) 0.0191(8) 0.0013(6)
C2 0.0291(8) 0.0171(7) 0.0269(8) 0.0079(6) 0.0073(6) 0.0024(6)
N2 0.0328(8) 0.0441(9) 0.0328(8) 0.0092(7) -0.0011(7) -0.0082(7)
N3 0.0281(8) 0.0369(8) 0.0360(8) 0.0096(7) 0.0080(6) -0.0046(6)
O3 0.0338(7) 0.0414(8) 0.0725(11) 0.0303(8) -0.0014(7) 0.0097(6)
C3 0.0322(9) 0.0214(7) 0.0350(9) 0.0126(7) 0.0053(7) 0.0074(6)
O4 0.0388(7) 0.0193(5) 0.0433(7) 0.0140(5) 0.0119(6) 0.0079(5)
N4 0.0239(7) 0.0234(7) 0.0365(8) 0.0115(6) 0.0058(6) 0.0038(5)
C4 0.0267(8) 0.0258(8) 0.0356(9) 0.0110(7) 0.0015(7) 0.0038(7)
C5 0.0287(8) 0.0184(7) 0.0351(9) 0.0091(6) 0.0028(7) 0.0001(6)
O5 0.0685(12) 0.0952(15) 0.0317(8) 0.0092(9) 0.0034(8) -0.0401(11)
O6 0.0850(15) 0.1036(17) 0.0461(10) 0.0269(11) 0.0015(10) -0.0584(13)
C6 0.0290(8) 0.0188(7) 0.0273(8) 0.0091(6) 0.0050(6) 0.0050(6)
C7 0.0252(8) 0.0214(7) 0.0287(8) 0.0094(6) 0.0037(6) 0.0027(6)
C8 0.0347(9) 0.0251(8) 0.0337(9) 0.0153(7) 0.0111(7) 0.0106(7)
C9 0.0290(10) 0.0411(11) 0.0782(17) 0.0240(11) -0.0040(10) 0.0026(8)
C10 0.0427(12) 0.0431(11) 0.0462(12) 0.0208(9) 0.0023(9) -0.0085(9)
C11 0.0640(16) 0.0784(18) 0.0468(13) 0.0389(13) -0.0036(12) -0.0203(14)
C12 0.0534(14) 0.0779(18) 0.0396(12) 0.0292(12) -0.0097(10) -0.0173(13)
C13 0.0303(9) 0.0372(10) 0.0344(10) 0.0099(8) 0.0018(7) -0.0019(8)
C14 0.0313(9) 0.0291(9) 0.0344(9) 0.0124(7) 0.0025(7) 0.0013(7)
C15 0.0357(10) 0.0471(12) 0.0338(10) 0.0053(9) 0.0055(8) -0.0067(9)
C16 0.0362(10) 0.0438(11) 0.0292(9) 0.0043(8) 0.0057(8) -0.0051(8)
C17 0.0763(18) 0.0708(17) 0.0293(11) 0.0132(11) 0.0019(11) -0.0279(14)
C18 0.083(2) 0.0683(17) 0.0364(12) 0.0171(12) 0.0065(12) -0.0349(15)
C19 0.0405(11) 0.0415(11) 0.0360(10) 0.0074(8) 0.0121(8) -0.0091(9)
C20 0.0412(11) 0.0422(11) 0.0383(10) 0.0100(9) 0.0097(9) -0.0083(9)
C21 0.0240(8) 0.0261(8) 0.0351(9) 0.0101(7) 0.0057(7) 0.0048(6)
C22 0.0206(7) 0.0279(8) 0.0363(9) 0.0133(7) 0.0062(6) 0.0024(6)
C23 0.0263(8) 0.0329(9) 0.0413(10) 0.0139(8) 0.0111(7) 0.0045(7)
C24 0.0241(8) 0.0286(9) 0.0515(11) 0.0151(8) 0.0094(8) -0.0003(7)
C25 0.0274(8) 0.0242(8) 0.0419(10) 0.0093(7) 0.0045(7) -0.0011(7)

loop_
_atom_type_symbol
_atom_type_description
_atom_type_scat_dispersion_real
_atom_type_scat_dispersion_imag
_atom_type_scat_source
C C 0.0033 0.0016 'International Tables Vol C Tables 4.2.6.8 and 6.1.1.4'
H H 0.0000 0.0000 'International Tables Vol C Tables 4.2.6.8 and 6.1.1.4'
N N 0.0061 0.0033 'International Tables Vol C Tables 4.2.6.8 and 6.1.1.4'
O O 0.0106 0.0060 'International Tables Vol C Tables 4.2.6.8 and 6.1.1.4'
S S 0.1246 0.1234 'International Tables Vol C Tables 4.2.6.8 and 6.1.1.4'
Zn Zn 0.2839 1.4301 'International Tables Vol C Tables 4.2.6.8 and 6.1.1.4'

loop_
_geom_angle_atom_site_label_1
_geom_angle_atom_site_label_2
_geom_angle_atom_site_label_3
_geom_angle
_geom_angle_site_symmetry_1
_geom_angle_site_symmetry_3
O1 Zn1 N1 109.55(6) . .
O1 Zn1 N4 109.14(6) . 1_666
N1 Zn1 N4 114.96(6) . 1_666
O1 Zn1 O4 92.83(5) . 1_545
N1 Zn1 O4 128.68(6) . 1_545
N4 Zn1 O4 98.83(6) 1_666 1_545
O1 Zn1 O3 146.46(6) . 1_545
N1 Zn1 O3 83.31(6) . 1_545
N4 Zn1 O3 91.57(6) 1_666 1_545
O4 Zn1 O3 57.18(5) 1_545 1_545
C19 S1 C16 92.19(10) . .
C10 N1 C14 118.71(17) . .
C10 N1 Zn1 122.26(13) . .
C14 N1 Zn1 119.02(13) . .
C1 O1 Zn1 111.34(12) . .
O2 C1 O1 123.55(16) . .
O2 C1 C2 119.91(16) . .
O1 C1 C2 116.53(16) . .
C7 C2 C3 119.21(15) . .
C7 C2 C1 118.60(15) . .
C3 C2 C1 122.18(15) . .
C15 N2 C13 125.69(17) . .
C20 N3 C21 125.16(16) . .
C8 O3 Zn1 82.64(11) . 1_565
C2 C3 C4 121.61(15) . .
C8 O4 Zn1 99.29(11) . 1_565
C22 N4 C25 118.40(16) . .
C22 N4 Zn1 116.54(11) . 1_444
C25 N4 Zn1 124.98(13) . 1_444
C3 C4 C5 118.40(16) . .
C3 C4 C9 121.31(17) . .
C5 C4 C9 120.29(17) . .
C6 C5 C4 120.81(15) . .
C5 C6 C7 119.66(15) . .
C5 C6 C8 121.35(15) . .
C7 C6 C8 118.99(15) . .
C2 C7 C6 120.30(16) . .
O3 C8 O4 120.71(16) . .
O3 C8 C6 119.52(16) . .
O4 C8 C6 119.75(16) . .
N1 C10 C11 121.9(2) . .
C12 C11 C10 119.4(2) . .
C11 C12 C13 119.2(2) . .
C12 C13 C14 118.23(19) . .
C12 C13 N2 119.15(19) . .
C14 C13 N2 122.56(18) . .
N1 C14 C13 122.48(18) . .
O5 C15 N2 123.6(2) . .
O5 C15 C16 120.5(2) . .
N2 C15 C16 115.84(18) . .
C17 C16 C15 125.0(2) . .
C17 C16 S1 111.14(16) . .
C15 C16 S1 123.85(16) . .
C16 C17 C18 112.7(2) . .
C19 C18 C17 113.3(2) . .
C18 C19 C20 125.3(2) . .
C18 C19 S1 110.70(17) . .
C20 C19 S1 123.97(16) . .
O6 C20 N3 123.7(2) . .
O6 C20 C19 120.2(2) . .
N3 C20 C19 116.06(17) . .
C22 C21 C23 118.32(17) . .
C22 C21 N3 117.35(16) . .
C23 C21 N3 124.33(17) . .
N4 C22 C21 122.88(16) . .
C24 C23 C21 118.14(18) . .
C25 C24 C23 120.31(17) . .
N4 C25 C24 121.91(17) . .

loop_
_geom_bond_atom_site_label_1
_geom_bond_atom_site_label_2
_geom_bond_distance
_geom_bond_site_symmetry_2
Zn1 O1 1.9708(13) .
Zn1 N1 2.0465(16) .
Zn1 N4 2.0520(15) 1_666
Zn1 O4 2.0757(13) 1_545
Zn1 O3 2.4552(15) 1_545
S1 C19 1.708(2) .
S1 C16 1.713(2) .
N1 C10 1.334(3) .
N1 C14 1.344(2) .
O1 C1 1.285(2) .
C1 O2 1.229(2) .
C1 C2 1.508(2) .
C2 C7 1.388(2) .
C2 C3 1.389(2) .
N2 C15 1.362(3) .
N2 C13 1.407(2) .
N3 C20 1.358(3) .
N3 C21 1.403(2) .
O3 C8 1.246(2) .
O3 Zn1 2.4553(15) 1_565
C3 C4 1.390(2) .
O4 C8 1.278(2) .
O4 Zn1 2.0757(13) 1_565
N4 C22 1.337(2) .
N4 C25 1.348(2) .
N4 Zn1 2.0520(15) 1_444
C4 C5 1.395(2) .
C4 C9 1.504(3) .
C5 C6 1.391(2) .
O5 C15 1.211(3) .
O6 C20 1.210(3) .
C6 C7 1.394(2) .
C6 C8 1.494(2) .
C10 C11 1.379(3) .
C11 C12 1.379(3) .
C12 C13 1.380(3) .
C13 C14 1.387(3) .
C15 C16 1.483(3) .
C16 C17 1.357(3) .
C17 C18 1.402(3) .
C18 C19 1.363(3) .
C19 C20 1.484(3) .
C21 C22 1.395(3) .
C21 C23 1.398(2) .
C23 C24 1.381(3) .
C24 C25 1.376(3) .
